data_7045349
loop_
_publ_author_name
'Musgrave, Rebecca Alice'
'Hailes, Rebekah'
'Sch\"afer, Andr\'e'
'Russell, Andrew David'
'Gates, Paul Jonathan'
'Manners, Ian'

_publ_section_title
;
 New Reactivity at the Silicon Bridge in Sila[1]ferrocenophanes
;
_journal_name_full 'Dalton Transactions'
_journal_paper_doi 10.1039/C7DT04593J
_journal_year 2018
_chemical_formula_moiety 'B C24 F20, C38 H53 Fe2 N2 Si2'
_chemical_formula_sum 'C62 H53 B F20 Fe2 N2 Si2'
_chemical_formula_weight 1384.75
_chemical_name_systematic
;
 ?
;
_space_group_crystal_system monoclinic
_space_group_IT_number 14
_space_group_name_Hall '-P 2yn'
_space_group_name_H-M_alt 'P 1 21/n 1'
_symmetry_space_group_name_Hall '-P 2yn'
_symmetry_space_group_name_H-M 'P 1 21/n 1'
_atom_sites_solution_hydrogens geom
_audit_creation_date 2016-01-19
_audit_creation_method
;
Olex2 1.2
(compiled 2015.09.30 svn.r3233 for OlexSys, GUI svn.r5103)
;
_audit_update_record
;
2017-12-05 deposited with the CCDC.
2018-01-23 downloaded from the CCDC.
;
_cell_angle_alpha 90
_cell_angle_beta 91.736(3)
_cell_angle_gamma 90
_cell_formula_units_Z 4
_cell_length_a 11.5252(5)
_cell_length_b 26.6215(10)
_cell_length_c 18.4948(7)
_cell_measurement_reflns_used 4434
_cell_measurement_temperature 100(2)
_cell_measurement_theta_max 19.142
_cell_measurement_theta_min 2.204
_cell_volume 5671.9(4)
_computing_cell_refinement 'SAINT v8.27A (Bruker, 2012)'
_computing_data_reduction 'SAINT v8.27A (Bruker, 2012)'
_computing_molecular_graphics 'Olex2 (Dolomanov et al., 2009)'
_computing_publication_material 'Olex2 (Dolomanov et al., 2009)'
_computing_structure_refinement 'ShelXL (Sheldrick, 2015)'
_computing_structure_solution
;
Superflip (Palatinus & Chapuis, 2007;Palatinus & van der Lee, 2008;
Palatinus et al., 2012)
;
_diffrn_ambient_temperature 100(2)
_diffrn_detector 'Bruker area detector'
_diffrn_detector_type 'CCD area detector'
_diffrn_measured_fraction_theta_full 0.966
_diffrn_measured_fraction_theta_max 1.000
_diffrn_measurement_device 'Bruker Apex II kappa CCD area detector'
_diffrn_measurement_device_type 'Bruker P4'
_diffrn_measurement_method '\w scans'
_diffrn_radiation_monochromator graphite
_diffrn_radiation_type MoK\a
_diffrn_radiation_wavelength 0.71073
_diffrn_reflns_av_R_equivalents 0.1593
_diffrn_reflns_av_unetI/netI 0.0919
_diffrn_reflns_Laue_measured_fraction_full 0.966
_diffrn_reflns_Laue_measured_fraction_max 1.000
_diffrn_reflns_limit_h_max 14
_diffrn_reflns_limit_h_min -14
_diffrn_reflns_limit_k_max 32
_diffrn_reflns_limit_k_min -32
_diffrn_reflns_limit_l_max 22
_diffrn_reflns_limit_l_min -22
_diffrn_reflns_number 85664
_diffrn_reflns_point_group_measured_fraction_full 0.966
_diffrn_reflns_point_group_measured_fraction_max 1.000
_diffrn_reflns_theta_full 26.000
_diffrn_reflns_theta_max 25.681
_diffrn_reflns_theta_min 1.341
_exptl_absorpt_coefficient_mu 0.664
_exptl_absorpt_correction_T_max 0.7456
_exptl_absorpt_correction_T_min 0.6390
_exptl_absorpt_correction_type multi-scan
_exptl_absorpt_process_details
'SADABS-2012/1 (Bruker,2012) was used for absorption correction. wR2(int) was 0.0767 before and 0.0677 after correction. The Ratio of minimum to maximum transmission is 0.8570. The \l/2 correction factor is 0.0015.'
_exptl_crystal_colour red
_exptl_crystal_colour_primary red
_exptl_crystal_density_diffrn 1.622
_exptl_crystal_description block
_exptl_crystal_F_000 2816
_exptl_crystal_size_max 0.02
_exptl_crystal_size_mid 0.02
_exptl_crystal_size_min 0.02
_refine_diff_density_max 1.322
_refine_diff_density_min -0.745
_refine_diff_density_rms 0.087
_refine_ls_extinction_method none
_refine_ls_goodness_of_fit_ref 1.011
_refine_ls_hydrogen_treatment constr
_refine_ls_matrix_type full
_refine_ls_number_parameters 810
_refine_ls_number_reflns 10766
_refine_ls_number_restraints 0
_refine_ls_restrained_S_all 1.011
_refine_ls_R_factor_all 0.1208
_refine_ls_R_factor_gt 0.0555
_refine_ls_shift/su_max 0.000
_refine_ls_shift/su_mean 0.000
_refine_ls_structure_factor_coef Fsqd
_refine_ls_weighting_details 'w=1/[\s^2^(Fo^2^)+(0.0599P)^2^+5.4887P] where P=(Fo^2^+2Fc^2^)/3'
_refine_ls_weighting_scheme calc
_refine_ls_wR_factor_gt 0.1201
_refine_ls_wR_factor_ref 0.1506
_reflns_Friedel_coverage 0.000
_reflns_number_gt 6230
_reflns_number_total 10766
_reflns_threshold_expression 'I > 2\s(I)'
_cod_data_source_file c7dt04593j2.cif
_cod_data_source_block testm1
_cod_database_code 7045349
_shelxl_version_number 2013-4
_shelx_space_group_comment
;
The symmetry employed for this shelxl refinement is uniquely defined
by the following loop, which should always be used as a source of
symmetry information in preference to the above space-group names.
They are only intended as comments.
;
_olex2_refinement_description
;
1. Fixed Uiso
 At 1.2 times of:
  All C(H) groups, All C(H,H) groups, All N(H) groups, All Si(H) groups
 At 1.5 times of:
  All C(H,H,H) groups
2.a Ternary CH refined with riding coordinates:
 Si2(H2), N1(H1), C5(H5), C7(H7), C9(H9), C10(H10), C21(H21), C23(H23),
 C24(H24), C25(H25), C26(H26), C28(H28)
2.b Secondary CH2 refined with riding coordinates:
 C12(H12A,H12B), C13(H13A,H13B), C14(H14A,H14B), C31(H31A,H31B), C32(H32A,
 H32B), C33(H33A,H33B)
2.c Aromatic/amide H refined with riding coordinates:
 C2(H2A), C3(H3), C4(H4), C8(H8), C27(H27)
2.d Idealised Me refined as rotating group:
 C16(H16A,H16B,H16C), C17(H17A,H17B,H17C), C18(H18A,H18B,H18C), C19(H19A,H19B,
 H19C), C35(H35A,H35B,H35C), C36(H36A,H36B,H36C), C37(H37A,H37B,H37C), C38(H38A,
 H38B,H38C)
;
_olex2_submission_special_instructions 'No special instructions were received'

loop_
_space_group_symop_operation_xyz
'x, y, z'
'-x+1/2, y+1/2, -z+1/2'
'-x, -y, -z'
'x-1/2, -y-1/2, z-1/2'

loop_
_atom_site_label
_atom_site_type_symbol
_atom_site_fract_x
_atom_site_fract_y
_atom_site_fract_z
_atom_site_U_iso_or_equiv
_atom_site_adp_type
_atom_site_occupancy
_atom_site_site_symmetry_order
_atom_site_calc_flag
_atom_site_refinement_flags_posn
F1 F 0.0283(2) 0.59139(10) 0.16194(14) 0.0364(7) Uani 1 1 d .
F2 F -0.0699(3) 0.50215(12) 0.13865(17) 0.0559(9) Uani 1 1 d .
F3 F 0.0348(3) 0.43312(11) 0.05261(19) 0.0637(10) Uani 1 1 d .
F4 F 0.2405(3) 0.45589(10) -0.00726(17) 0.0520(9) Uani 1 1 d .
F5 F 0.3424(2) 0.54319(10) 0.01675(14) 0.0365(7) Uani 1 1 d .
F6 F 0.4336(2) 0.57178(9) 0.15466(14) 0.0316(7) Uani 1 1 d .
F7 F 0.6564(2) 0.58221(11) 0.12567(16) 0.0410(7) Uani 1 1 d .
F8 F 0.7250(2) 0.65645(11) 0.03367(16) 0.0447(8) Uani 1 1 d .
F9 F 0.5636(3) 0.72088(10) -0.02420(16) 0.0413(8) Uani 1 1 d .
F10 F 0.3414(2) 0.71120(10) 0.00443(15) 0.0348(7) Uani 1 1 d .
F11 F 0.2105(2) 0.62324(10) -0.04843(14) 0.0330(7) Uani 1 1 d .
F12 F 0.0334(3) 0.65559(11) -0.13117(14) 0.0441(8) Uani 1 1 d .
F13 F -0.1382(3) 0.71184(12) -0.07401(16) 0.0497(8) Uani 1 1 d .
F14 F -0.1231(2) 0.73759(10) 0.06913(15) 0.0369(7) Uani 1 1 d .
F15 F 0.0483(2) 0.70423(10) 0.15351(14) 0.0321(7) Uani 1 1 d .
F16 F 0.2756(2) 0.73074(9) 0.15936(14) 0.0312(6) Uani 1 1 d .
F17 F 0.2797(3) 0.76269(10) 0.29476(15) 0.0431(8) Uani 1 1 d .
F18 F 0.2614(3) 0.69495(12) 0.40752(15) 0.0492(8) Uani 1 1 d .
F19 F 0.2421(3) 0.59572(11) 0.37712(14) 0.0425(8) Uani 1 1 d .
F20 F 0.2320(2) 0.56313(10) 0.24281(14) 0.0345(7) Uani 1 1 d .
C39 C 0.1926(4) 0.57214(17) 0.0933(2) 0.0253(11) Uani 1 1 d .
C40 C 0.0863(4) 0.55808(18) 0.1205(2) 0.0302(12) Uani 1 1 d .
C41 C 0.0326(5) 0.5127(2) 0.1094(3) 0.0376(13) Uani 1 1 d .
C42 C 0.0853(5) 0.47809(19) 0.0665(3) 0.0414(14) Uani 1 1 d .
C43 C 0.1888(5) 0.48918(18) 0.0363(3) 0.0385(14) Uani 1 1 d .
C44 C 0.2397(4) 0.53554(18) 0.0495(2) 0.0294(11) Uani 1 1 d .
C45 C 0.3743(4) 0.63970(17) 0.0798(2) 0.0250(11) Uani 1 1 d .
C46 C 0.4616(4) 0.60981(17) 0.1087(2) 0.0274(11) Uani 1 1 d .
C47 C 0.5782(4) 0.61419(18) 0.0950(3) 0.0295(11) Uani 1 1 d .
C48 C 0.6128(4) 0.65125(19) 0.0499(3) 0.0323(12) Uani 1 1 d .
C49 C 0.5314(4) 0.68336(18) 0.0207(3) 0.0303(12) Uani 1 1 d .
C50 C 0.4155(4) 0.67729(17) 0.0360(3) 0.0281(11) Uani 1 1 d .
C51 C 0.1414(4) 0.66177(17) 0.0573(2) 0.0245(11) Uani 1 1 d .
C52 C 0.1300(4) 0.65200(17) -0.0162(3) 0.0263(11) Uani 1 1 d .
C53 C 0.0398(4) 0.66831(18) -0.0605(2) 0.0305(12) Uani 1 1 d .
C54 C -0.0467(4) 0.69665(18) -0.0320(3) 0.0327(12) Uani 1 1 d .
C55 C -0.0393(4) 0.70898(17) 0.0396(3) 0.0297(11) Uani 1 1 d .
C56 C 0.0523(4) 0.69134(17) 0.0823(2) 0.0255(11) Uani 1 1 d .
C57 C 0.2469(4) 0.64569(17) 0.1926(2) 0.0252(11) Uani 1 1 d .
C58 C 0.2639(4) 0.69559(17) 0.2117(3) 0.0271(11) Uani 1 1 d .
C59 C 0.2675(4) 0.71321(19) 0.2816(3) 0.0306(12) Uani 1 1 d .
C60 C 0.2579(4) 0.6794(2) 0.3380(3) 0.0339(12) Uani 1 1 d .
C61 C 0.2479(4) 0.62951(19) 0.3226(3) 0.0323(12) Uani 1 1 d .
C62 C 0.2420(4) 0.61369(18) 0.2516(3) 0.0279(11) Uani 1 1 d .
B1 B 0.2395(5) 0.63010(19) 0.1060(3) 0.0238(12) Uani 1 1 d .
Fe1 Fe 0.89233(6) 0.38691(3) 0.36845(4) 0.02973(19) Uani 1 1 d .
Fe2 Fe 0.39780(6) 0.40642(3) 0.43873(4) 0.03095(19) Uani 1 1 d .
Si1 Si 0.66470(11) 0.39195(5) 0.34299(7) 0.0249(3) Uani 1 1 d .
Si2 Si 0.31103(12) 0.33986(5) 0.54027(8) 0.0321(3) Uani 1 1 d .
H2 H 0.3063 0.3050 0.5203 0.038 Uiso 1 1 calc R
N1 N 0.5505(3) 0.39792(13) 0.26534(19) 0.0251(9) Uani 1 1 d .
H1 H 0.4785 0.4023 0.2935 0.030 Uiso 1 1 calc R
N2 N 0.2643(3) 0.33869(15) 0.6272(2) 0.0314(10) Uani 1 1 d .
C1 C 0.7680(4) 0.33828(17) 0.3375(3) 0.0274(11) Uani 1 1 d .
C2 C 0.8195(4) 0.32300(17) 0.4065(3) 0.0324(12) Uani 1 1 d .
H2A H 0.7795 0.3195 0.4504 0.039 Uiso 1 1 calc R
C3 C 0.9393(4) 0.31407(19) 0.3974(3) 0.0388(13) Uani 1 1 d .
H3 H 0.9928 0.3034 0.4344 0.047 Uiso 1 1 calc R
C4 C 0.9668(5) 0.3234(2) 0.3251(3) 0.0409(14) Uani 1 1 d .
H4 H 1.0414 0.3205 0.3051 0.049 Uiso 1 1 calc R
C5 C 0.8632(4) 0.33791(19) 0.2872(3) 0.0344(12) Uani 1 1 d .
H5 H 0.8566 0.3467 0.2347 0.041 Uiso 1 1 calc R
C6 C 0.7754(4) 0.44245(17) 0.3587(3) 0.0300(11) Uani 1 1 d .
C7 C 0.8267(4) 0.44121(18) 0.4321(3) 0.0358(13) Uani 1 1 d .
H7 H 0.7829 0.4352 0.4772 0.043 Uiso 1 1 calc R
C8 C 0.9493(5) 0.44846(19) 0.4292(3) 0.0411(14) Uani 1 1 d .
H8 H 1.0028 0.4484 0.4692 0.049 Uiso 1 1 calc R
C9 C 0.9764(5) 0.4557(2) 0.3568(3) 0.0435(14) Uani 1 1 d .
H9 H 1.0563 0.4603 0.3383 0.052 Uiso 1 1 calc R
C10 C 0.8739(4) 0.45215(19) 0.3136(3) 0.0402(14) Uani 1 1 d .
H10 H 0.8698 0.4553 0.2597 0.048 Uiso 1 1 calc R
C11 C 0.5493(5) 0.44815(17) 0.2211(3) 0.0316(12) Uani 1 1 d .
C12 C 0.4371(5) 0.45048(18) 0.1739(3) 0.0378(13) Uani 1 1 d .
H12A H 0.3708 0.4558 0.2058 0.045 Uiso 1 1 calc R
H12B H 0.4414 0.4800 0.1416 0.045 Uiso 1 1 calc R
C13 C 0.4128(5) 0.40454(18) 0.1281(3) 0.0398(13) Uani 1 1 d .
H13A H 0.4752 0.4001 0.0930 0.048 Uiso 1 1 calc R
H13B H 0.3383 0.4087 0.1007 0.048 Uiso 1 1 calc R
C14 C 0.4068(4) 0.35854(18) 0.1768(3) 0.0334(12) Uani 1 1 d .
H14A H 0.3896 0.3287 0.1465 0.040 Uiso 1 1 calc R
H14B H 0.3418 0.3629 0.2101 0.040 Uiso 1 1 calc R
C15 C 0.5188(4) 0.34891(17) 0.2218(3) 0.0288(11) Uani 1 1 d .
C16 C 0.5454(5) 0.49112(17) 0.2765(3) 0.0351(13) Uani 1 1 d .
H16A H 0.4856 0.4840 0.3117 0.053 Uiso 1 1 calc GR
H16B H 0.5270 0.5227 0.2515 0.053 Uiso 1 1 calc GR
H16C H 0.6210 0.4940 0.3018 0.053 Uiso 1 1 calc GR
C17 C 0.6560(5) 0.4523(2) 0.1758(3) 0.0443(14) Uani 1 1 d .
H17A H 0.7213 0.4352 0.2004 0.066 Uiso 1 1 calc GR
H17B H 0.6753 0.4878 0.1690 0.066 Uiso 1 1 calc GR
H17C H 0.6405 0.4366 0.1285 0.066 Uiso 1 1 calc GR
C18 C 0.6165(4) 0.33212(19) 0.1740(3) 0.0357(13) Uani 1 1 d .
H18A H 0.6352 0.3592 0.1404 0.054 Uiso 1 1 calc GR
H18B H 0.5920 0.3023 0.1465 0.054 Uiso 1 1 calc GR
H18C H 0.6853 0.3241 0.2042 0.054 Uiso 1 1 calc GR
C19 C 0.4942(4) 0.30808(18) 0.2774(3) 0.0327(12) Uani 1 1 d .
H19A H 0.5664 0.2992 0.3037 0.049 Uiso 1 1 calc GR
H19B H 0.4627 0.2783 0.2526 0.049 Uiso 1 1 calc GR
H19C H 0.4376 0.3206 0.3116 0.049 Uiso 1 1 calc GR
C20 C 0.5733(4) 0.39090(17) 0.4243(2) 0.0273(11) Uani 1 1 d .
C21 C 0.5139(4) 0.35008(18) 0.4568(2) 0.0285(11) Uani 1 1 d .
H21 H 0.5069 0.3156 0.4356 0.034 Uiso 1 1 calc R
C22 C 0.4614(4) 0.36583(18) 0.5228(3) 0.0293(11) Uani 1 1 d .
C23 C 0.4923(4) 0.41775(19) 0.5312(3) 0.0341(12) Uani 1 1 d .
H23 H 0.4691 0.4398 0.5720 0.041 Uiso 1 1 calc R
C24 C 0.5582(4) 0.43349(19) 0.4708(3) 0.0308(12) Uani 1 1 d .
H24 H 0.5878 0.4682 0.4622 0.037 Uiso 1 1 calc R
C25 C 0.2513(4) 0.4382(2) 0.4736(3) 0.0385(13) Uani 1 1 d .
H25 H 0.2456 0.4594 0.5180 0.046 Uiso 1 1 calc R
C26 C 0.2707(4) 0.4564(2) 0.4034(3) 0.0414(14) Uani 1 1 d .
H26 H 0.2834 0.4924 0.3899 0.050 Uiso 1 1 calc R
C27 C 0.2726(4) 0.4143(2) 0.3549(3) 0.0381(13) Uani 1 1 d .
H27 H 0.2843 0.4154 0.3043 0.046 Uiso 1 1 calc R
C28 C 0.2538(4) 0.3712(2) 0.3966(3) 0.0378(13) Uani 1 1 d .
H28 H 0.2525 0.3361 0.3774 0.045 Uiso 1 1 calc R
C29 C 0.2405(4) 0.38438(19) 0.4715(3) 0.0324(12) Uani 1 1 d .
C30 C 0.1472(4) 0.35917(19) 0.6477(3) 0.0357(13) Uani 1 1 d .
C31 C 0.1033(5) 0.3317(2) 0.7142(3) 0.0387(13) Uani 1 1 d .
H31A H 0.0331 0.3491 0.7308 0.046 Uiso 1 1 calc R
H31B H 0.0803 0.2972 0.6998 0.046 Uiso 1 1 calc R
C32 C 0.1913(5) 0.3285(2) 0.7771(3) 0.0428(14) Uani 1 1 d .
H32A H 0.2166 0.3625 0.7922 0.051 Uiso 1 1 calc R
H32B H 0.1567 0.3115 0.8189 0.051 Uiso 1 1 calc R
C33 C 0.2937(5) 0.2984(2) 0.7504(3) 0.0406(14) Uani 1 1 d .
H33A H 0.2668 0.2643 0.7370 0.049 Uiso 1 1 calc R
H33B H 0.3523 0.2950 0.7903 0.049 Uiso 1 1 calc R
C34 C 0.3514(4) 0.32228(18) 0.6851(3) 0.0332(12) Uani 1 1 d .
C35 C 0.0583(5) 0.3476(2) 0.5868(3) 0.0508(16) Uani 1 1 d .
H35A H 0.0761 0.3676 0.5440 0.076 Uiso 1 1 calc GR
H35B H -0.0197 0.3560 0.6026 0.076 Uiso 1 1 calc GR
H35C H 0.0617 0.3118 0.5747 0.076 Uiso 1 1 calc GR
C36 C 0.1521(6) 0.4150(2) 0.6627(3) 0.0560(18) Uani 1 1 d .
H36A H 0.1984 0.4211 0.7072 0.084 Uiso 1 1 calc GR
H36B H 0.0732 0.4278 0.6685 0.084 Uiso 1 1 calc GR
H36C H 0.1878 0.4322 0.6222 0.084 Uiso 1 1 calc GR
C37 C 0.4291(5) 0.3654(2) 0.7108(3) 0.0413(14) Uani 1 1 d .
H37A H 0.4686 0.3797 0.6694 0.062 Uiso 1 1 calc GR
H37B H 0.4870 0.3528 0.7463 0.062 Uiso 1 1 calc GR
H37C H 0.3818 0.3913 0.7332 0.062 Uiso 1 1 calc GR
C38 C 0.4282(5) 0.2803(2) 0.6541(3) 0.0435(14) Uani 1 1 d .
H38A H 0.3786 0.2537 0.6335 0.065 Uiso 1 1 calc GR
H38B H 0.4783 0.2663 0.6928 0.065 Uiso 1 1 calc GR
H38C H 0.4763 0.2943 0.6162 0.065 Uiso 1 1 calc GR

loop_
_atom_site_aniso_label
_atom_site_aniso_U_11
_atom_site_aniso_U_22
_atom_site_aniso_U_33
_atom_site_aniso_U_23
_atom_site_aniso_U_13
_atom_site_aniso_U_12
F1 0.0353(17) 0.0449(17) 0.0291(16) -0.0025(13) 0.0050(13) -0.0083(14)
F2 0.055(2) 0.063(2) 0.050(2) 0.0107(17) 0.0003(17) -0.0290(18)
F3 0.095(3) 0.0311(18) 0.064(2) 0.0009(16) -0.021(2) -0.0278(18)
F4 0.083(3) 0.0295(17) 0.0424(19) -0.0135(14) -0.0128(17) 0.0083(17)
F5 0.0416(18) 0.0383(17) 0.0295(16) -0.0085(13) 0.0012(14) 0.0063(14)
F6 0.0353(16) 0.0294(15) 0.0298(16) 0.0038(12) -0.0030(13) 0.0013(13)
F7 0.0328(17) 0.0467(18) 0.0431(19) -0.0064(14) -0.0037(14) 0.0099(14)
F8 0.0288(17) 0.058(2) 0.0474(19) -0.0099(16) 0.0106(14) -0.0100(15)
F9 0.0456(19) 0.0389(17) 0.0401(18) 0.0022(14) 0.0125(15) -0.0114(14)
F10 0.0400(17) 0.0299(15) 0.0345(17) 0.0074(13) 0.0022(13) -0.0009(13)
F11 0.0380(17) 0.0374(16) 0.0238(15) -0.0045(12) 0.0052(13) 0.0007(13)
F12 0.060(2) 0.0526(19) 0.0193(16) 0.0044(13) -0.0008(14) -0.0005(16)
F13 0.051(2) 0.061(2) 0.0355(18) 0.0146(16) -0.0119(15) 0.0114(17)
F14 0.0319(16) 0.0366(16) 0.0420(18) 0.0012(14) -0.0010(14) 0.0093(13)
F15 0.0305(16) 0.0415(17) 0.0241(15) -0.0094(12) 0.0002(12) 0.0039(13)
F16 0.0384(17) 0.0272(15) 0.0279(16) 0.0000(12) -0.0002(13) -0.0016(13)
F17 0.058(2) 0.0347(17) 0.0362(18) -0.0143(14) -0.0087(15) -0.0021(15)
F18 0.064(2) 0.063(2) 0.0198(16) -0.0117(14) -0.0011(15) -0.0050(17)
F19 0.0521(19) 0.0537(19) 0.0215(16) 0.0075(14) -0.0007(14) -0.0055(16)
F20 0.0469(18) 0.0299(16) 0.0265(16) 0.0040(12) -0.0024(13) -0.0030(13)
C39 0.028(3) 0.025(3) 0.022(3) 0.001(2) -0.004(2) 0.001(2)
C40 0.040(3) 0.030(3) 0.020(3) -0.001(2) -0.003(2) -0.004(2)
C41 0.043(3) 0.044(3) 0.025(3) 0.005(3) -0.006(2) -0.012(3)
C42 0.062(4) 0.027(3) 0.033(3) 0.009(2) -0.018(3) -0.015(3)
C43 0.067(4) 0.022(3) 0.026(3) -0.007(2) -0.014(3) 0.004(3)
C44 0.037(3) 0.030(3) 0.020(3) 0.002(2) -0.002(2) 0.002(2)
C45 0.031(3) 0.025(3) 0.020(3) -0.003(2) 0.004(2) 0.000(2)
C46 0.034(3) 0.026(3) 0.023(3) -0.005(2) 0.004(2) -0.003(2)
C47 0.032(3) 0.032(3) 0.024(3) -0.009(2) -0.004(2) 0.004(2)
C48 0.032(3) 0.036(3) 0.030(3) -0.011(2) 0.005(2) -0.005(2)
C49 0.038(3) 0.028(3) 0.026(3) -0.008(2) 0.004(2) -0.010(2)
C50 0.034(3) 0.026(3) 0.025(3) -0.005(2) -0.003(2) 0.003(2)
C51 0.025(3) 0.023(2) 0.025(3) -0.004(2) 0.002(2) -0.004(2)
C52 0.032(3) 0.022(3) 0.025(3) 0.000(2) 0.002(2) -0.003(2)
C53 0.040(3) 0.035(3) 0.016(3) 0.003(2) 0.001(2) -0.008(2)
C54 0.038(3) 0.034(3) 0.025(3) 0.012(2) -0.007(2) -0.004(2)
C55 0.029(3) 0.023(3) 0.037(3) 0.001(2) 0.003(2) 0.002(2)
C56 0.032(3) 0.025(3) 0.019(3) 0.000(2) -0.001(2) -0.005(2)
C57 0.020(3) 0.032(3) 0.024(3) -0.002(2) 0.000(2) 0.002(2)
C58 0.024(3) 0.032(3) 0.025(3) -0.004(2) -0.003(2) -0.001(2)
C59 0.031(3) 0.033(3) 0.028(3) -0.006(2) -0.003(2) -0.001(2)
C60 0.031(3) 0.052(4) 0.018(3) -0.014(2) -0.002(2) 0.001(3)
C61 0.030(3) 0.042(3) 0.025(3) 0.004(2) -0.001(2) -0.004(2)
C62 0.026(3) 0.030(3) 0.028(3) -0.002(2) 0.000(2) 0.001(2)
B1 0.031(3) 0.023(3) 0.018(3) -0.003(2) 0.003(2) 0.003(2)
Fe1 0.0278(4) 0.0312(4) 0.0302(4) 0.0012(3) 0.0017(3) 0.0014(3)
Fe2 0.0269(4) 0.0384(4) 0.0275(4) 0.0010(3) 0.0014(3) 0.0038(3)
Si1 0.0257(7) 0.0274(7) 0.0219(7) 0.0024(6) 0.0029(6) 0.0008(6)
Si2 0.0338(8) 0.0334(8) 0.0291(8) -0.0039(6) 0.0030(6) -0.0018(6)
N1 0.032(2) 0.023(2) 0.021(2) 0.0054(16) -0.0002(17) -0.0008(17)
N2 0.029(2) 0.041(3) 0.024(2) 0.0000(19) 0.0041(18) 0.003(2)
C1 0.029(3) 0.028(3) 0.025(3) 0.000(2) -0.001(2) 0.004(2)
C2 0.038(3) 0.029(3) 0.030(3) 0.003(2) -0.005(2) -0.005(2)
C3 0.032(3) 0.034(3) 0.050(4) 0.002(3) -0.010(3) 0.003(2)
C4 0.031(3) 0.046(3) 0.047(4) -0.013(3) 0.001(3) 0.002(3)
C5 0.034(3) 0.041(3) 0.029(3) -0.007(2) 0.002(2) 0.005(2)
C6 0.029(3) 0.024(3) 0.037(3) 0.003(2) 0.000(2) 0.005(2)
C7 0.032(3) 0.038(3) 0.037(3) -0.003(2) -0.004(2) 0.000(2)
C8 0.035(3) 0.034(3) 0.054(4) -0.006(3) -0.013(3) -0.002(2)
C9 0.030(3) 0.041(3) 0.059(4) 0.004(3) 0.002(3) -0.002(3)
C10 0.035(3) 0.038(3) 0.047(3) 0.012(3) 0.001(3) -0.006(3)
C11 0.049(3) 0.021(3) 0.025(3) 0.002(2) -0.004(2) -0.004(2)
C12 0.061(4) 0.026(3) 0.026(3) 0.006(2) -0.013(3) -0.002(3)
C13 0.053(4) 0.036(3) 0.030(3) 0.002(2) -0.013(3) 0.003(3)
C14 0.039(3) 0.032(3) 0.029(3) -0.004(2) -0.008(2) -0.003(2)
C15 0.034(3) 0.024(3) 0.028(3) -0.001(2) -0.001(2) -0.004(2)
C16 0.052(4) 0.021(3) 0.031(3) -0.001(2) -0.013(3) 0.004(2)
C17 0.065(4) 0.037(3) 0.031(3) 0.009(2) 0.007(3) -0.005(3)
C18 0.045(3) 0.035(3) 0.028(3) -0.004(2) 0.002(2) 0.000(2)
C19 0.035(3) 0.033(3) 0.030(3) 0.001(2) -0.001(2) -0.002(2)
C20 0.027(3) 0.033(3) 0.022(3) 0.004(2) -0.004(2) 0.003(2)
C21 0.030(3) 0.033(3) 0.022(3) 0.004(2) -0.001(2) 0.002(2)
C22 0.029(3) 0.036(3) 0.023(3) 0.001(2) 0.002(2) 0.001(2)
C23 0.031(3) 0.045(3) 0.027(3) -0.007(2) 0.003(2) 0.002(2)
C24 0.028(3) 0.036(3) 0.028(3) -0.001(2) -0.003(2) 0.004(2)
C25 0.028(3) 0.053(4) 0.035(3) 0.002(3) 0.004(2) 0.009(3)
C26 0.030(3) 0.053(4) 0.042(3) 0.007(3) 0.003(3) 0.006(3)
C27 0.028(3) 0.053(4) 0.033(3) 0.012(3) -0.004(2) 0.009(3)
C28 0.030(3) 0.052(3) 0.032(3) 0.001(3) -0.002(2) 0.001(3)
C29 0.022(3) 0.042(3) 0.033(3) 0.000(2) -0.004(2) 0.002(2)
C30 0.038(3) 0.038(3) 0.032(3) -0.003(2) 0.007(2) 0.000(2)
C31 0.035(3) 0.050(3) 0.031(3) 0.003(3) 0.007(2) -0.003(3)
C32 0.042(3) 0.055(4) 0.031(3) 0.000(3) 0.008(3) 0.000(3)
C33 0.042(3) 0.046(3) 0.034(3) 0.008(3) 0.000(3) -0.004(3)
C34 0.038(3) 0.036(3) 0.025(3) -0.005(2) 0.002(2) -0.001(2)
C35 0.030(3) 0.089(5) 0.034(3) 0.002(3) 0.002(3) 0.001(3)
C36 0.063(4) 0.048(4) 0.058(4) 0.000(3) 0.028(3) 0.007(3)
C37 0.044(3) 0.048(3) 0.032(3) 0.001(3) -0.002(3) -0.004(3)
C38 0.049(4) 0.042(3) 0.040(3) 0.006(3) 0.004(3) 0.007(3)

loop_
_atom_type_symbol
_atom_type_description
_atom_type_scat_dispersion_real
_atom_type_scat_dispersion_imag
_atom_type_scat_source
C C 0.0033 0.0016 'International Tables Vol C Tables 4.2.6.8 and 6.1.1.4'
H H 0.0000 0.0000 'International Tables Vol C Tables 4.2.6.8 and 6.1.1.4'
B B 0.0013 0.0007 'International Tables Vol C Tables 4.2.6.8 and 6.1.1.4'
F F 0.0171 0.0103 'International Tables Vol C Tables 4.2.6.8 and 6.1.1.4'
Fe Fe 0.3463 0.8444 'International Tables Vol C Tables 4.2.6.8 and 6.1.1.4'
N N 0.0061 0.0033 'International Tables Vol C Tables 4.2.6.8 and 6.1.1.4'
Si Si 0.0817 0.0704 'International Tables Vol C Tables 4.2.6.8 and 6.1.1.4'

loop_
_geom_angle_atom_site_label_1
_geom_angle_atom_site_label_2
_geom_angle_atom_site_label_3
_geom_angle
C40 C39 B1 119.3(4)
C44 C39 C40 112.8(4)
C44 C39 B1 127.4(4)
F1 C40 C39 118.8(4)
F1 C40 C41 115.5(4)
C41 C40 C39 125.6(5)
F2 C41 C40 121.5(5)
F2 C41 C42 120.2(5)
C42 C41 C40 118.2(5)
F3 C42 C41 120.6(5)
F3 C42 C43 119.4(5)
C43 C42 C41 120.0(5)
F4 C43 C42 120.6(5)
F4 C43 C44 119.9(5)
C42 C43 C44 119.5(5)
F5 C44 C39 121.0(4)
F5 C44 C43 115.1(4)
C43 C44 C39 123.8(5)
C46 C45 C50 112.7(4)
C46 C45 B1 118.4(4)
C50 C45 B1 128.6(4)
F6 C46 C45 119.0(4)
F6 C46 C47 115.3(4)
C45 C46 C47 125.7(4)
F7 C47 C46 120.7(4)
F7 C47 C48 120.7(4)
C48 C47 C46 118.6(5)
F8 C48 C47 120.9(5)
F8 C48 C49 120.1(5)
C47 C48 C49 119.0(5)
F9 C49 C48 120.2(4)
F9 C49 C50 119.7(5)
C48 C49 C50 120.1(5)
F10 C50 C45 120.7(4)
F10 C50 C49 115.6(4)
C45 C50 C49 123.8(5)
C52 C51 B1 118.7(4)
C56 C51 C52 112.6(4)
C56 C51 B1 127.6(4)
F11 C52 C51 119.4(4)
F11 C52 C53 115.6(4)
C53 C52 C51 125.0(4)
F12 C53 C52 121.1(4)
F12 C53 C54 119.5(5)
C54 C53 C52 119.4(4)
F13 C54 C53 120.5(4)
F13 C54 C55 120.7(5)
C55 C54 C53 118.8(5)
F14 C55 C54 120.0(5)
F14 C55 C56 120.1(4)
C54 C55 C56 119.8(5)
F15 C56 C51 120.9(4)
F15 C56 C55 114.7(4)
C55 C56 C51 124.4(4)
C58 C57 B1 119.3(4)
C62 C57 C58 113.4(4)
C62 C57 B1 127.3(4)
F16 C58 C57 119.7(4)
F16 C58 C59 115.8(4)
C59 C58 C57 124.5(5)
F17 C59 C58 120.3(4)
F17 C59 C60 120.7(4)
C58 C59 C60 119.1(5)
F18 C60 C59 121.1(5)
F18 C60 C61 119.9(5)
C61 C60 C59 118.9(4)
F19 C61 C60 119.8(4)
F19 C61 C62 120.3(4)
C60 C61 C62 119.9(5)
F20 C62 C57 121.2(4)
F20 C62 C61 114.7(4)
C61 C62 C57 124.0(5)
C39 B1 C45 114.1(4)
C39 B1 C51 100.6(4)
C39 B1 C57 112.3(4)
C51 B1 C45 113.1(4)
C51 B1 C57 114.4(4)
C57 B1 C45 102.9(4)
C1 Fe1 Si1 44.53(13)
C1 Fe1 C2 42.09(19)
C1 Fe1 C3 69.5(2)
C1 Fe1 C4 70.2(2)
C1 Fe1 C5 42.64(19)
C1 Fe1 C6 88.7(2)
C1 Fe1 C7 110.6(2)
C1 Fe1 C8 151.0(2)
C1 Fe1 C9 150.3(2)
C1 Fe1 C10 110.4(2)
C2 Fe1 Si1 71.77(15)
C2 Fe1 C3 40.29(19)
C2 Fe1 C4 68.3(2)
C2 Fe1 C8 126.8(2)
C2 Fe1 C9 165.7(2)
C3 Fe1 Si1 109.95(15)
C3 Fe1 C8 121.3(2)
C3 Fe1 C9 136.6(2)
C4 Fe1 Si1 113.06(15)
C4 Fe1 C3 39.6(2)
C4 Fe1 C8 136.5(2)
C4 Fe1 C9 118.5(2)
C5 Fe1 Si1 76.01(14)
C5 Fe1 C2 69.7(2)
C5 Fe1 C3 67.9(2)
C5 Fe1 C4 40.7(2)
C5 Fe1 C7 147.2(2)
C5 Fe1 C8 163.1(2)
C5 Fe1 C9 124.0(2)
C5 Fe1 C10 99.8(2)
C6 Fe1 Si1 44.68(14)
C6 Fe1 C2 111.4(2)
C6 Fe1 C3 151.7(2)
C6 Fe1 C4 148.6(2)
C6 Fe1 C5 108.4(2)
C6 Fe1 C7 42.61(19)
C6 Fe1 C8 70.6(2)
C6 Fe1 C9 69.9(2)
C6 Fe1 C10 42.29(19)
C7 Fe1 Si1 71.48(15)
C7 Fe1 C2 103.3(2)
C7 Fe1 C3 127.9(2)
C7 Fe1 C4 167.2(2)
C7 Fe1 C8 40.71(19)
C7 Fe1 C9 67.5(2)
C8 Fe1 Si1 110.48(15)
C8 Fe1 C9 39.2(2)
C9 Fe1 Si1 113.40(15)
C10 Fe1 Si1 77.24(15)
C10 Fe1 C2 148.8(2)
C10 Fe1 C3 162.6(2)
C10 Fe1 C4 123.2(2)
C10 Fe1 C7 69.1(2)
C10 Fe1 C8 67.7(2)
C10 Fe1 C9 40.1(2)
C20 Fe2 Si2 109.17(13)
C20 Fe2 C27 124.95(19)
C21 Fe2 Si2 70.60(13)
C21 Fe2 C20 40.49(18)
C21 Fe2 C24 68.2(2)
C21 Fe2 C26 169.4(2)
C21 Fe2 C27 129.1(2)
C21 Fe2 C28 104.4(2)
C22 Fe2 Si2 43.01(14)
C22 Fe2 C20 70.19(18)
C22 Fe2 C21 41.73(18)
C22 Fe2 C23 41.64(19)
C22 Fe2 C24 70.2(2)
C22 Fe2 C26 145.8(2)
C22 Fe2 C27 148.4(2)
C22 Fe2 C28 108.7(2)
C22 Fe2 C29 85.5(2)
C23 Fe2 Si2 73.76(15)
C23 Fe2 C20 68.82(19)
C23 Fe2 C21 68.6(2)
C23 Fe2 C24 41.11(19)
C23 Fe2 C26 121.9(2)
C23 Fe2 C27 162.1(2)
C23 Fe2 C28 143.4(2)
C24 Fe2 Si2 111.46(14)
C24 Fe2 C20 40.56(18)
C24 Fe2 C26 119.2(2)
C24 Fe2 C27 140.5(2)
C25 Fe2 Si2 74.34(15)
C25 Fe2 C20 161.6(2)
C25 Fe2 C21 144.4(2)
C25 Fe2 C22 105.5(2)
C25 Fe2 C23 95.8(2)
C25 Fe2 C24 121.1(2)
C25 Fe2 C26 40.4(2)
C25 Fe2 C27 68.2(2)
C25 Fe2 C28 68.6(2)
C25 Fe2 C29 41.9(2)
C26 Fe2 Si2 110.90(15)
C26 Fe2 C20 139.9(2)
C26 Fe2 C27 40.3(2)
C27 Fe2 Si2 107.99(15)
C28 Fe2 Si2 70.18(15)
C28 Fe2 C20 129.8(2)
C28 Fe2 C24 170.3(2)
C28 Fe2 C26 67.4(2)
C28 Fe2 C27 39.6(2)
C29 Fe2 Si2 43.02(14)
C29 Fe2 C20 149.72(19)
C29 Fe2 C21 109.2(2)
C29 Fe2 C23 104.8(2)
C29 Fe2 C24 145.6(2)
C29 Fe2 C26 69.4(2)
C29 Fe2 C27 69.3(2)
C29 Fe2 C28 41.59(19)
N1 Si1 Fe1 141.82(13)
C1 Si1 Fe1 48.83(15)
C1 Si1 N1 116.47(19)
C1 Si1 C6 97.2(2)
C6 Si1 Fe1 48.91(14)
C6 Si1 N1 120.29(19)
C20 Si1 Fe1 115.85(15)
C20 Si1 N1 102.31(19)
C20 Si1 C1 114.2(2)
C20 Si1 C6 106.6(2)
Fe2 Si2 H2 111.0
N2 Si2 Fe2 140.68(15)
N2 Si2 H2 108.3
N2 Si2 C22 118.7(2)
N2 Si2 C29 120.0(2)
C22 Si2 Fe2 46.21(15)
C22 Si2 H2 108.3
C22 Si2 C29 91.9(2)
C29 Si2 Fe2 46.27(15)
C29 Si2 H2 108.3
Si1 N1 H1 100.3
C11 N1 Si1 117.1(3)
C11 N1 H1 100.3
C11 N1 C15 116.3(3)
C15 N1 Si1 117.2(3)
C15 N1 H1 100.3
C30 N2 Si2 122.5(3)
C34 N2 Si2 116.8(3)
C34 N2 C30 120.3(4)
Si1 C1 Fe1 86.65(19)
C2 C1 Fe1 70.1(3)
C2 C1 Si1 114.3(3)
C2 C1 C5 105.3(4)
C5 C1 Fe1 69.0(3)
C5 C1 Si1 122.3(4)
Fe1 C2 H2A 126.4
C1 C2 Fe1 67.8(3)
C1 C2 H2A 125.8
C3 C2 Fe1 71.6(3)
C3 C2 C1 108.5(5)
C3 C2 H2A 125.8
Fe1 C3 H3 128.4
C2 C3 Fe1 68.1(3)
C2 C3 H3 125.3
C4 C3 Fe1 69.8(3)
C4 C3 C2 109.3(5)
C4 C3 H3 125.3
Fe1 C4 H4 127.5
C3 C4 Fe1 70.6(3)
C3 C4 H4 126.0
C3 C4 C5 107.9(5)
C5 C4 Fe1 67.4(3)
C5 C4 H4 126.0
Fe1 C5 H5 125.5
C1 C5 Fe1 68.4(3)
C1 C5 H5 125.5
C4 C5 Fe1 71.9(3)
C4 C5 C1 109.0(5)
C4 C5 H5 125.5
Si1 C6 Fe1 86.41(19)
C7 C6 Fe1 69.5(3)
C7 C6 Si1 112.5(3)
C10 C6 Fe1 69.4(3)
C10 C6 Si1 125.5(4)
C10 C6 C7 103.7(4)
Fe1 C7 H7 125.3
C6 C7 Fe1 67.9(3)
C6 C7 H7 125.3
C8 C7 Fe1 71.7(3)
C8 C7 C6 109.4(5)
C8 C7 H7 125.3
Fe1 C8 H8 127.3
C7 C8 Fe1 67.5(3)
C7 C8 H8 126.1
C9 C8 Fe1 70.5(3)
C9 C8 C7 107.8(5)
C9 C8 H8 126.1
Fe1 C9 H9 125.4
C8 C9 Fe1 70.3(3)
C8 C9 H9 125.4
C8 C9 C10 109.0(5)
C10 C9 Fe1 67.4(3)
C10 C9 H9 125.4
Fe1 C10 H10 124.9
C6 C10 Fe1 68.3(3)
C6 C10 H10 124.9
C9 C10 Fe1 72.5(3)
C9 C10 C6 110.1(5)
C9 C10 H10 124.9
C12 C11 N1 108.9(4)
C16 C11 N1 106.6(4)
C16 C11 C12 107.9(4)
C17 C11 N1 110.9(4)
C17 C11 C12 111.5(4)
C17 C11 C16 110.8(4)
C11 C12 H12A 108.5
C11 C12 H12B 108.5
H12A C12 H12B 107.5
C13 C12 C11 115.1(4)
C13 C12 H12A 108.5
C13 C12 H12B 108.5
C12 C13 H13A 109.8
C12 C13 H13B 109.8
C12 C13 C14 109.3(4)
H13A C13 H13B 108.3
C14 C13 H13A 109.8
C14 C13 H13B 109.8
C13 C14 H14A 108.8
C13 C14 H14B 108.8
C13 C14 C15 113.7(4)
H14A C14 H14B 107.7
C15 C14 H14A 108.8
C15 C14 H14B 108.8
C14 C15 N1 108.5(4)
C18 C15 N1 112.2(4)
C18 C15 C14 111.1(4)
C18 C15 C19 109.8(4)
C19 C15 N1 106.9(4)
C19 C15 C14 108.2(4)
C11 C16 H16A 109.5
C11 C16 H16B 109.5
C11 C16 H16C 109.5
H16A C16 H16B 109.5
H16A C16 H16C 109.5
H16B C16 H16C 109.5
C11 C17 H17A 109.5
C11 C17 H17B 109.5
C11 C17 H17C 109.5
H17A C17 H17B 109.5
H17A C17 H17C 109.5
H17B C17 H17C 109.5
C15 C18 H18A 109.5
C15 C18 H18B 109.5
C15 C18 H18C 109.5
H18A C18 H18B 109.5
H18A C18 H18C 109.5
H18B C18 H18C 109.5
C15 C19 H19A 109.5
C15 C19 H19B 109.5
C15 C19 H19C 109.5
H19A C19 H19B 109.5
H19A C19 H19C 109.5
H19B C19 H19C 109.5
Si1 C20 Fe2 132.3(2)
C21 C20 Fe2 67.5(3)
C21 C20 Si1 129.9(4)
C21 C20 C24 106.3(4)
C24 C20 Fe2 68.4(3)
C24 C20 Si1 123.6(4)
Fe2 C21 H21 124.6
C20 C21 Fe2 72.0(3)
C20 C21 H21 124.6
C20 C21 C22 110.8(4)
C22 C21 Fe2 68.5(3)
C22 C21 H21 124.6
Si2 C22 Fe2 90.8(2)
C21 C22 Fe2 69.8(3)
C21 C22 Si2 116.5(4)
C23 C22 Fe2 69.5(3)
C23 C22 Si2 123.8(4)
C23 C22 C21 105.2(4)
Fe2 C23 H23 125.2
C22 C23 Fe2 68.9(3)
C22 C23 H23 125.2
C24 C23 Fe2 70.7(3)
C24 C23 C22 109.5(4)
C24 C23 H23 125.2
Fe2 C24 H24 125.9
C20 C24 Fe2 71.0(3)
C20 C24 H24 125.9
C23 C24 Fe2 68.2(3)
C23 C24 C20 108.2(4)
C23 C24 H24 125.9
Fe2 C25 H25 125.3
C26 C25 Fe2 72.0(3)
C26 C25 H25 125.3
C26 C25 C29 109.5(5)
C29 C25 Fe2 69.2(3)
C29 C25 H25 125.3
Fe2 C26 H26 125.9
C25 C26 Fe2 67.5(3)
C25 C26 H26 125.9
C25 C26 C27 108.2(5)
C27 C26 Fe2 70.8(3)
C27 C26 H26 125.9
Fe2 C27 H27 128.0
C26 C27 Fe2 68.9(3)
C26 C27 H27 126.6
C28 C27 Fe2 68.0(3)
C28 C27 C26 106.9(5)
C28 C27 H27 126.6
Fe2 C28 H28 124.7
C27 C28 Fe2 72.3(3)
C27 C28 H28 124.7
C27 C28 C29 110.6(5)
C29 C28 Fe2 68.3(3)
C29 C28 H28 124.7
Si2 C29 Fe2 90.7(2)
C25 C29 Fe2 68.9(3)
C25 C29 Si2 124.5(4)
C25 C29 C28 104.9(4)
C28 C29 Fe2 70.1(3)
C28 C29 Si2 115.8(4)
N2 C30 C31 110.4(4)
N2 C30 C35 109.0(4)
C31 C30 C35 105.4(4)
C36 C30 N2 111.8(4)
C36 C30 C31 109.5(4)
C36 C30 C35 110.7(5)
C30 C31 H31A 108.7
C30 C31 H31B 108.7
H31A C31 H31B 107.6
C32 C31 C30 114.4(4)
C32 C31 H31A 108.7
C32 C31 H31B 108.7
C31 C32 H32A 110.4
C31 C32 H32B 110.4
H32A C32 H32B 108.6
C33 C32 C31 106.7(4)
C33 C32 H32A 110.4
C33 C32 H32B 110.4
C32 C33 H33A 108.9
C32 C33 H33B 108.9
C32 C33 C34 113.4(4)
H33A C33 H33B 107.7
C34 C33 H33A 108.9
C34 C33 H33B 108.9
N2 C34 C33 112.6(4)
N2 C34 C37 112.0(4)
N2 C34 C38 108.7(4)
C33 C34 C38 105.0(4)
C37 C34 C33 109.4(4)
C37 C34 C38 108.8(4)
C30 C35 H35A 109.5
C30 C35 H35B 109.5
C30 C35 H35C 109.5
H35A C35 H35B 109.5
H35A C35 H35C 109.5
H35B C35 H35C 109.5
C30 C36 H36A 109.5
C30 C36 H36B 109.5
C30 C36 H36C 109.5
H36A C36 H36B 109.5
H36A C36 H36C 109.5
H36B C36 H36C 109.5
C34 C37 H37A 109.5
C34 C37 H37B 109.5
C34 C37 H37C 109.5
H37A C37 H37B 109.5
H37A C37 H37C 109.5
H37B C37 H37C 109.5
C34 C38 H38A 109.5
C34 C38 H38B 109.5
C34 C38 H38C 109.5
H38A C38 H38B 109.5
H38A C38 H38C 109.5
H38B C38 H38C 109.5

loop_
_geom_bond_atom_site_label_1
_geom_bond_atom_site_label_2
_geom_bond_distance
F1 C40 1.361(5)
F2 C41 1.343(6)
F3 C42 1.352(6)
F4 C43 1.349(6)
F5 C44 1.360(5)
F6 C46 1.367(5)
F7 C47 1.351(5)
F8 C48 1.343(5)
F9 C49 1.358(5)
F10 C50 1.362(5)
F11 C52 1.355(5)
F12 C53 1.350(5)
F13 C54 1.353(6)
F14 C55 1.357(5)
F15 C56 1.363(5)
F16 C58 1.356(5)
F17 C59 1.346(5)
F18 C60 1.350(5)
F19 C61 1.354(5)
F20 C62 1.360(5)
C39 C40 1.389(6)
C39 C44 1.388(6)
C39 B1 1.650(7)
C40 C41 1.370(7)
C41 C42 1.370(8)
C42 C43 1.365(8)
C43 C44 1.385(7)
C45 C46 1.379(7)
C45 C50 1.380(6)
C45 B1 1.661(7)
C46 C47 1.380(7)
C47 C48 1.360(7)
C48 C49 1.368(7)
C49 C50 1.383(7)
C51 C52 1.387(6)
C51 C56 1.384(6)
C51 B1 1.655(7)
C52 C53 1.374(7)
C53 C54 1.368(7)
C54 C55 1.365(7)
C55 C56 1.382(7)
C57 C58 1.387(6)
C57 C62 1.387(6)
C57 B1 1.655(7)
C58 C59 1.374(6)
C59 C60 1.386(7)
C60 C61 1.362(7)
C61 C62 1.379(7)
Fe1 Si1 2.6547(15)
Fe1 C1 2.002(5)
Fe1 C2 2.032(5)
Fe1 C3 2.079(5)
Fe1 C4 2.069(5)
Fe1 C5 2.010(5)
Fe1 C6 2.005(5)
Fe1 C7 2.026(5)
Fe1 C8 2.081(5)
Fe1 C9 2.085(5)
Fe1 C10 2.019(5)
Fe2 Si2 2.7894(16)
Fe2 C20 2.090(5)
Fe2 C21 2.031(5)
Fe2 C22 2.014(5)
Fe2 C23 2.022(5)
Fe2 C24 2.055(5)
Fe2 C25 2.012(5)
Fe2 C26 2.071(5)
Fe2 C27 2.096(5)
Fe2 C28 2.040(5)
Fe2 C29 2.016(5)
Si1 N1 1.925(4)
Si1 C1 1.865(5)
Si1 C6 1.870(5)
Si1 C20 1.862(5)
Si2 H2 1.0000
Si2 N2 1.710(4)
Si2 C22 1.903(5)
Si2 C29 1.903(5)
N1 H1 1.0000
N1 C11 1.568(6)
N1 C15 1.571(6)
N2 C30 1.515(6)
N2 C34 1.511(6)
C1 C2 1.449(7)
C1 C5 1.458(6)
C2 H2A 0.9500
C2 C3 1.417(7)
C3 H3 0.9500
C3 C4 1.406(7)
C4 H4 0.9500
C4 C5 1.419(7)
C5 H5 1.0000
C6 C7 1.464(7)
C6 C10 1.452(7)
C7 H7 1.0000
C7 C8 1.429(7)
C8 H8 0.9500
C8 C9 1.397(8)
C9 H9 1.0000
C9 C10 1.408(7)
C10 H10 1.0000
C11 C12 1.539(7)
C11 C16 1.538(6)
C11 C17 1.513(7)
C12 H12A 0.9900
C12 H12B 0.9900
C12 C13 1.509(7)
C13 H13A 0.9900
C13 H13B 0.9900
C13 C14 1.524(7)
C14 H14A 0.9900
C14 H14B 0.9900
C14 C15 1.536(7)
C15 C18 1.520(6)
C15 C19 1.529(6)
C16 H16A 0.9800
C16 H16B 0.9800
C16 H16C 0.9800
C17 H17A 0.9800
C17 H17B 0.9800
C17 H17C 0.9800
C18 H18A 0.9800
C18 H18B 0.9800
C18 H18C 0.9800
C19 H19A 0.9800
C19 H19B 0.9800
C19 H19C 0.9800
C20 C21 1.427(6)
C20 C24 1.437(7)
C21 H21 1.0000
C21 C22 1.441(6)
C22 C23 1.434(7)
C23 H23 1.0000
C23 C24 1.432(7)
C24 H24 1.0000
C25 H25 1.0000
C25 C26 1.411(7)
C25 C29 1.439(7)
C26 H26 1.0000
C26 C27 1.436(7)
C27 H27 0.9500
C27 C28 1.403(7)
C28 H28 1.0000
C28 C29 1.440(7)
C30 C31 1.529(7)
C30 C35 1.530(7)
C30 C36 1.512(7)
C31 H31A 0.9900
C31 H31B 0.9900
C31 C32 1.522(7)
C32 H32A 0.9900
C32 H32B 0.9900
C32 C33 1.522(7)
C33 H33A 0.9900
C33 H33B 0.9900
C33 C34 1.532(7)
C34 C37 1.523(7)
C34 C38 1.547(7)
C35 H35A 0.9800
C35 H35B 0.9800
C35 H35C 0.9800
C36 H36A 0.9800
C36 H36B 0.9800
C36 H36C 0.9800
C37 H37A 0.9800
C37 H37B 0.9800
C37 H37C 0.9800
C38 H38A 0.9800
C38 H38B 0.9800
C38 H38C 0.9800

loop_
_geom_torsion_atom_site_label_1
_geom_torsion_atom_site_label_2
_geom_torsion_atom_site_label_3
_geom_torsion_atom_site_label_4
_geom_torsion
F1 C40 C41 F2 -0.7(7)
F1 C40 C41 C42 178.2(4)
F2 C41 C42 F3 0.3(8)
F2 C41 C42 C43 179.3(5)
F3 C42 C43 F4 0.4(8)
F3 C42 C43 C44 178.9(4)
F4 C43 C44 F5 -1.0(7)
F4 C43 C44 C39 179.7(4)
F6 C46 C47 F7 0.3(6)
F6 C46 C47 C48 -179.9(4)
F7 C47 C48 F8 1.1(7)
F7 C47 C48 C49 -179.0(4)
F8 C48 C49 F9 -0.5(7)
F8 C48 C49 C50 178.4(4)
F9 C49 C50 F10 -1.1(6)
F9 C49 C50 C45 178.6(4)
F11 C52 C53 F12 0.6(6)
F11 C52 C53 C54 178.6(4)
F12 C53 C54 F13 0.1(7)
F12 C53 C54 C55 179.7(4)
F13 C54 C55 F14 -1.3(7)
F13 C54 C55 C56 177.3(4)
F14 C55 C56 F15 1.2(6)
F14 C55 C56 C51 179.7(4)
F16 C58 C59 F17 1.2(7)
F16 C58 C59 C60 -179.0(4)
F17 C59 C60 F18 -0.5(7)
F17 C59 C60 C61 -178.8(4)
F18 C60 C61 F19 -0.3(7)
F18 C60 C61 C62 178.7(4)
F19 C61 C62 F20 -0.9(7)
F19 C61 C62 C57 179.8(4)
C39 C40 C41 F2 179.2(5)
C39 C40 C41 C42 -1.9(8)
C40 C39 C44 F5 178.5(4)
C40 C39 C44 C43 -2.3(7)
C40 C39 B1 C45 172.8(4)
C40 C39 B1 C51 -65.8(5)
C40 C39 B1 C57 56.2(6)
C40 C41 C42 F3 -178.6(4)
C40 C41 C42 C43 0.4(8)
C41 C42 C43 F4 -178.7(5)
C41 C42 C43 C44 -0.1(8)
C42 C43 C44 F5 -179.6(4)
C42 C43 C44 C39 1.2(8)
C44 C39 C40 F1 -177.4(4)
C44 C39 C40 C41 2.7(7)
C44 C39 B1 C45 -16.3(7)
C44 C39 B1 C51 105.0(5)
C44 C39 B1 C57 -132.9(5)
C45 C46 C47 F7 -179.0(4)
C45 C46 C47 C48 0.8(7)
C46 C45 C50 F10 -178.2(4)
C46 C45 C50 C49 2.1(7)
C46 C45 B1 C39 -56.3(6)
C46 C45 B1 C51 -170.4(4)
C46 C45 B1 C57 65.7(5)
C46 C47 C48 F8 -178.7(4)
C46 C47 C48 C49 1.2(7)
C47 C48 C49 F9 179.6(4)
C47 C48 C49 C50 -1.4(7)
C48 C49 C50 F10 179.9(4)
C48 C49 C50 C45 -0.4(7)
C50 C45 C46 F6 178.4(4)
C50 C45 C46 C47 -2.4(7)
C50 C45 B1 C39 129.9(5)
C50 C45 B1 C51 15.7(7)
C50 C45 B1 C57 -108.2(5)
C51 C52 C53 F12 -177.7(4)
C51 C52 C53 C54 0.4(7)
C52 C51 C56 F15 179.1(4)
C52 C51 C56 C55 0.7(7)
C52 C51 B1 C39 -60.5(5)
C52 C51 B1 C45 61.5(5)
C52 C51 B1 C57 178.9(4)
C52 C53 C54 F13 -178.0(4)
C52 C53 C54 C55 1.6(7)
C53 C54 C55 F14 179.2(4)
C53 C54 C55 C56 -2.3(7)
C54 C55 C56 F15 -177.4(4)
C54 C55 C56 C51 1.1(7)
C56 C51 C52 F11 -179.7(4)
C56 C51 C52 C53 -1.5(7)
C56 C51 B1 C39 106.7(5)
C56 C51 B1 C45 -131.2(5)
C56 C51 B1 C57 -13.8(7)
C57 C58 C59 F17 -177.3(4)
C57 C58 C59 C60 2.5(8)
C58 C57 C62 F20 -176.4(4)
C58 C57 C62 C61 2.8(7)
C58 C57 B1 C39 -168.1(4)
C58 C57 B1 C45 68.7(5)
C58 C57 B1 C51 -54.3(6)
C58 C59 C60 F18 179.7(4)
C58 C59 C60 C61 1.5(7)
C59 C60 C61 F19 177.9(4)
C59 C60 C61 C62 -3.0(8)
C60 C61 C62 F20 -179.9(4)
C60 C61 C62 C57 0.8(8)
C62 C57 C58 F16 177.1(4)
C62 C57 C58 C59 -4.5(7)
C62 C57 B1 C39 14.3(7)
C62 C57 B1 C45 -108.8(5)
C62 C57 B1 C51 128.1(5)
B1 C39 C40 F1 -5.3(6)
B1 C39 C40 C41 174.8(5)
B1 C39 C44 F5 7.1(7)
B1 C39 C44 C43 -173.6(5)
B1 C45 C46 F6 3.6(6)
B1 C45 C46 C47 -177.2(4)
B1 C45 C50 F10 -4.0(7)
B1 C45 C50 C49 176.3(4)
B1 C51 C52 F11 -10.6(6)
B1 C51 C52 C53 167.6(4)
B1 C51 C56 F15 11.2(7)
B1 C51 C56 C55 -167.1(4)
B1 C57 C58 F16 -0.8(6)
B1 C57 C58 C59 177.6(4)
B1 C57 C62 F20 1.3(7)
B1 C57 C62 C61 -179.5(4)
Fe1 Si1 C1 C2 66.4(3)
Fe1 Si1 C1 C5 -62.5(4)
Fe1 Si1 C6 C7 -66.0(3)
Fe1 Si1 C6 C10 61.4(4)
Fe1 Si1 C20 Fe2 167.3(2)
Fe1 Si1 C20 C21 -97.6(4)
Fe1 Si1 C20 C24 76.8(4)
Fe1 C1 C2 C3 -60.3(3)
Fe1 C1 C5 C4 60.6(4)
Fe1 C2 C3 C4 -57.6(4)
Fe1 C3 C4 C5 -57.2(4)
Fe1 C4 C5 C1 -58.5(3)
Fe1 C6 C7 C8 59.9(4)
Fe1 C6 C10 C9 -60.6(4)
Fe1 C7 C8 C9 59.3(4)
Fe1 C8 C9 C10 56.3(4)
Fe1 C9 C10 C6 58.1(4)
Fe2 Si2 N2 C30 75.4(4)
Fe2 Si2 N2 C34 -97.0(4)
Fe2 C20 C21 C22 -57.6(3)
Fe2 C20 C24 C23 58.2(3)
Fe2 C21 C22 Si2 80.4(3)
Fe2 C21 C22 C23 -60.8(3)
Fe2 C22 C23 C24 -59.2(4)
Fe2 C23 C24 C20 -59.9(3)
Fe2 C25 C26 C27 59.3(4)
Fe2 C25 C29 Si2 75.6(4)
Fe2 C25 C29 C28 -61.3(3)
Fe2 C26 C27 C28 57.6(4)
Fe2 C27 C28 C29 57.7(4)
Fe2 C28 C29 Si2 -80.8(3)
Fe2 C28 C29 C25 60.5(3)
Si1 N1 C11 C12 -167.5(3)
Si1 N1 C11 C16 -51.3(5)
Si1 N1 C11 C17 69.4(5)
Si1 N1 C15 C14 165.6(3)
Si1 N1 C15 C18 -71.3(4)
Si1 N1 C15 C19 49.1(4)
Si1 C1 C2 Fe1 -76.6(3)
Si1 C1 C2 C3 -136.9(4)
Si1 C1 C5 Fe1 71.5(3)
Si1 C1 C5 C4 132.2(4)
Si1 C6 C7 Fe1 76.9(3)
Si1 C6 C7 C8 136.8(4)
Si1 C6 C10 Fe1 -69.5(4)
Si1 C6 C10 C9 -130.1(4)
Si1 C20 C21 Fe2 -127.2(4)
Si1 C20 C21 C22 175.2(4)
Si1 C20 C24 Fe2 127.4(3)
Si1 C20 C24 C23 -174.4(3)
Si2 N2 C30 C31 152.0(4)
Si2 N2 C30 C35 36.7(5)
Si2 N2 C30 C36 -85.9(5)
Si2 N2 C34 C33 -152.4(3)
Si2 N2 C34 C37 83.8(4)
Si2 N2 C34 C38 -36.4(5)
Si2 C22 C23 Fe2 -76.5(3)
Si2 C22 C23 C24 -135.7(4)
N1 Si1 C1 Fe1 136.98(16)
N1 Si1 C1 C2 -156.6(3)
N1 Si1 C1 C5 74.5(4)
N1 Si1 C6 Fe1 -134.31(17)
N1 Si1 C6 C7 159.7(3)
N1 Si1 C6 C10 -72.9(5)
N1 Si1 C20 Fe2 -11.7(4)
N1 Si1 C20 C21 83.4(5)
N1 Si1 C20 C24 -102.2(4)
N1 C11 C12 C13 -51.2(6)
N2 C30 C31 C32 49.9(6)
C1 Si1 C6 Fe1 -7.9(2)
C1 Si1 C6 C7 -73.9(4)
C1 Si1 C6 C10 53.6(5)
C1 Si1 C20 Fe2 -138.4(3)
C1 Si1 C20 C21 -43.3(5)
C1 Si1 C20 C24 131.1(4)
C1 C2 C3 Fe1 58.0(3)
C1 C2 C3 C4 0.4(6)
C2 C1 C5 Fe1 -61.1(3)
C2 C1 C5 C4 -0.5(5)
C2 C3 C4 Fe1 56.6(4)
C2 C3 C4 C5 -0.7(6)
C3 C4 C5 Fe1 59.2(4)
C3 C4 C5 C1 0.7(6)
C5 C1 C2 Fe1 60.4(3)
C5 C1 C2 C3 0.0(5)
C6 Si1 C1 Fe1 7.9(2)
C6 Si1 C1 C2 74.2(4)
C6 Si1 C1 C5 -54.6(4)
C6 Si1 C20 Fe2 115.5(3)
C6 Si1 C20 C21 -149.4(4)
C6 Si1 C20 C24 25.0(5)
C6 C7 C8 Fe1 -57.6(3)
C6 C7 C8 C9 1.7(6)
C7 C6 C10 Fe1 61.5(3)
C7 C6 C10 C9 0.8(6)
C7 C8 C9 Fe1 -57.4(4)
C7 C8 C9 C10 -1.1(6)
C8 C9 C10 Fe1 -58.0(4)
C8 C9 C10 C6 0.2(6)
C10 C6 C7 Fe1 -61.4(3)
C10 C6 C7 C8 -1.5(5)
C11 N1 C15 C14 -48.9(5)
C11 N1 C15 C18 74.3(5)
C11 N1 C15 C19 -165.3(4)
C11 C12 C13 C14 57.8(6)
C12 C13 C14 C15 -59.4(6)
C13 C14 C15 N1 54.4(5)
C13 C14 C15 C18 -69.4(5)
C13 C14 C15 C19 170.0(4)
C15 N1 C11 C12 46.9(5)
C15 N1 C11 C16 163.1(4)
C15 N1 C11 C17 -76.1(5)
C16 C11 C12 C13 -166.5(4)
C17 C11 C12 C13 71.6(6)
C20 Si1 C1 Fe1 -104.0(2)
C20 Si1 C1 C2 -37.6(4)
C20 Si1 C1 C5 -166.5(4)
C20 Si1 C6 Fe1 110.1(2)
C20 Si1 C6 C7 44.1(4)
C20 Si1 C6 C10 171.6(4)
C20 C21 C22 Fe2 59.7(3)
C20 C21 C22 Si2 140.0(4)
C20 C21 C22 C23 -1.2(5)
C21 C20 C24 Fe2 -57.1(3)
C21 C20 C24 C23 1.1(5)
C21 C22 C23 Fe2 61.0(3)
C21 C22 C23 C24 1.8(5)
C22 Si2 N2 C30 130.2(4)
C22 Si2 N2 C34 -42.2(4)
C22 C23 C24 Fe2 58.1(3)
C22 C23 C24 C20 -1.9(6)
C24 C20 C21 Fe2 57.7(3)
C24 C20 C21 C22 0.1(5)
C25 C26 C27 Fe2 -57.3(4)
C25 C26 C27 C28 0.2(6)
C26 C25 C29 Fe2 61.1(4)
C26 C25 C29 Si2 136.6(4)
C26 C25 C29 C28 -0.2(6)
C26 C27 C28 Fe2 -58.1(4)
C26 C27 C28 C29 -0.4(6)
C27 C28 C29 Fe2 -60.1(4)
C27 C28 C29 Si2 -140.9(4)
C27 C28 C29 C25 0.4(6)
C29 Si2 N2 C30 19.1(5)
C29 Si2 N2 C34 -153.3(3)
C29 C25 C26 Fe2 -59.3(3)
C29 C25 C26 C27 0.0(6)
C30 N2 C34 C33 35.1(6)
C30 N2 C34 C37 -88.7(5)
C30 N2 C34 C38 151.0(4)
C30 C31 C32 C33 -62.2(6)
C31 C32 C33 C34 59.7(6)
C32 C33 C34 N2 -46.9(6)
C32 C33 C34 C37 78.4(6)
C32 C33 C34 C38 -165.0(5)
C34 N2 C30 C31 -35.9(6)
C34 N2 C30 C35 -151.2(4)
C34 N2 C30 C36 86.2(6)
C35 C30 C31 C32 167.4(5)
C36 C30 C31 C32 -73.5(6)
